data_7227254
loop_
_publ_author_name
'Leblanc, Nicolas'
'Genovese, Damiano'
'De Cola, Luisa'
'Powell, Annie K.'

_publ_section_title
;
 A platform with connections in many directions - further remarkable
 facets to the multifaceted methylbiquinoxen dication.
;
_journal_issue 10
_journal_name_full 'Physical chemistry chemical physics : PCCP'
_journal_page_first 6981
_journal_page_last 6988
_journal_paper_doi 10.1039/c6cp07538j
_journal_volume 19
_journal_year 2017
_chemical_compound_source 'synthesis as described'
_chemical_formula_moiety 'C26 H34 N4 O4'
_chemical_formula_sum 'C26 H34 N4 O4'
_chemical_formula_weight 466.57
_chemical_name_systematic
;
 ?
;
_space_group_IT_number 14
_symmetry_cell_setting monoclinic
_symmetry_Int_Tables_number 14
_symmetry_space_group_name_Hall '-P 2yab'
_symmetry_space_group_name_H-M 'P 1 21/a 1'
_atom_sites_solution_hydrogens geom
_audit_conform_dict_location ftp://ftp.iucr.org/pub/cif_core.dic
_audit_conform_dict_name cif_core.dic
_audit_conform_dict_version 2.4.3
_audit_creation_date 2015-07-13T14:06:29-00:00
_audit_creation_method 'WinGX routine CIF_UPDATE'
_audit_update_record
;
2016-05-12 deposited with the CCDC.
2016-12-08 downloaded from the CCDC.
;
_cell_angle_alpha 90
_cell_angle_beta 94.681(7)
_cell_angle_gamma 90
_cell_formula_units_Z 2
_cell_length_a 8.6751(8)
_cell_length_b 11.2503(10)
_cell_length_c 13.3424(10)
_cell_measurement_reflns_used 2399
_cell_measurement_temperature 180(2)
_cell_measurement_theta_max 21.46
_cell_measurement_theta_min 1.53
_cell_measurement_wavelength 0.71073
_cell_volume 1297.84(19)
_computing_cell_refinement 'STOE X-AREA'
_computing_data_collection 'STOE X-AREA'
_computing_molecular_graphics 'ORTEP-3 for Windows (Farrugia, 2012)'
_computing_publication_material 'WinGX publication routines (Farrugia, 2012)'
_computing_structure_refinement 'SHELXL-2013 (Sheldrick, 2013)'
_computing_structure_solution 'SHELXS-86 (Sheldrick, 2008)'
_diffrn_ambient_temperature 180
_diffrn_detector 'image plate ( 34 cm diameter )'
_diffrn_detector_area_resol_mean 6.67
_diffrn_detector_type STOE
_diffrn_measured_fraction_theta_full 0.985
_diffrn_measured_fraction_theta_max 0.971
_diffrn_measurement_details ' 194 frames, detector distance = 115 mm'
_diffrn_measurement_device '2-circle goniometer'
_diffrn_measurement_device_type 'STOE IPDS 2'
_diffrn_measurement_method 'rotation method'
_diffrn_radiation_collimation '0.5 mm, multiple pinhole'
_diffrn_radiation_monochromator 'planar graphite'
_diffrn_radiation_polarisn_norm 0
_diffrn_radiation_type 'Mo K\a'
_diffrn_radiation_wavelength 0.71073
_diffrn_reflns_av_R_equivalents 0.0578
_diffrn_reflns_Laue_measured_fraction_full 0.985
_diffrn_reflns_Laue_measured_fraction_max 0.971
_diffrn_reflns_limit_h_max 8
_diffrn_reflns_limit_h_min -11
_diffrn_reflns_limit_k_max 14
_diffrn_reflns_limit_k_min -14
_diffrn_reflns_limit_l_max 17
_diffrn_reflns_limit_l_min -17
_diffrn_reflns_number 7771
_diffrn_reflns_point_group_measured_fraction_full 0.985
_diffrn_reflns_point_group_measured_fraction_max 0.971
_diffrn_reflns_theta_full 25.242
_diffrn_reflns_theta_max 27.453
_diffrn_reflns_theta_min 2.371
_diffrn_source 'sealed X-ray tube, 12 x 0.4 mm fine focus'
_diffrn_source_current 40
_diffrn_source_power 2.000
_diffrn_source_voltage 50
_exptl_absorpt_coefficient_mu 0.081
_exptl_absorpt_correction_type none
_exptl_crystal_colour orange
_exptl_crystal_density_diffrn 1.194
_exptl_crystal_density_method 'not measured'
_exptl_crystal_description block
_exptl_crystal_F_000 500
_exptl_crystal_size_max 0.3
_exptl_crystal_size_mid 0.2
_exptl_crystal_size_min 0.1
_refine_diff_density_max 0.154
_refine_diff_density_min -0.145
_refine_diff_density_rms 0.036
_refine_ls_extinction_coef 0.193(18)
_refine_ls_extinction_expression Fc^*^=kFc[1+0.001xFc^2^\l^3^/sin(2\q)]^-1/4^
_refine_ls_extinction_method SHELXL
_refine_ls_goodness_of_fit_ref 0.878
_refine_ls_hydrogen_treatment constr
_refine_ls_matrix_type full
_refine_ls_number_constraints 0
_refine_ls_number_parameters 157
_refine_ls_number_reflns 2890
_refine_ls_number_restraints 0
_refine_ls_restrained_S_all 0.878
_refine_ls_R_factor_all 0.0819
_refine_ls_R_factor_gt 0.0498
_refine_ls_shift/su_max 0.001
_refine_ls_shift/su_mean 0
_refine_ls_structure_factor_coef Fsqd
_refine_ls_weighting_details 'w=1/[\s^2^(Fo^2^)+(0.0937P)^2^] where P=(Fo^2^+2Fc^2^)/3'
_refine_ls_weighting_scheme calc
_refine_ls_wR_factor_gt 0.1279
_refine_ls_wR_factor_ref 0.146
_reflns_number_gt 1622
_reflns_number_total 2890
_reflns_threshold_expression 'I > 2\s(I)'
_cod_data_source_file c6cp07538j3.cif
_cod_data_source_block shelx
_cod_depositor_comments 'Adding full bibliography for 7227252--7227255.cif.'
_cod_original_sg_symbol_Hall ' -P2yab'
_cod_original_sg_symbol_H-M 'P 21/a '
_cod_database_code 7227254

loop_
_symmetry_equiv_pos_as_xyz
'x, y, z'
'-x+1/2, y+1/2, -z'
'-x, -y, -z'
'x-1/2, -y-1/2, z'

loop_
_atom_site_label
_atom_site_type_symbol
_atom_site_fract_x
_atom_site_fract_y
_atom_site_fract_z
_atom_site_U_iso_or_equiv
_atom_site_adp_type
_atom_site_occupancy
_atom_site_calc_flag
C1 C 0.4216(2) 0.63008(15) 1.02619(15) 0.0690(5) Uani 1 d
H1A H 0.4572 0.5909 1.0877 0.103 Uiso 1 calc
H1B H 0.5004 0.6263 0.9798 0.103 Uiso 1 calc
H1C H 0.3297 0.5914 0.9974 0.103 Uiso 1 calc
C9 C 0.31075(19) 0.78472(15) 1.12912(12) 0.0605(4) Uani 1 d
C8 C 0.2334(2) 0.70298(17) 1.18626(13) 0.0676(5) Uani 1 d
H8 H 0.231 0.623 1.1686 0.081 Uiso 1 calc
C7 C 0.1612(2) 0.7407(2) 1.26811(14) 0.0751(5) Uani 1 d
H7 H 0.1078 0.686 1.3044 0.09 Uiso 1 calc
C6 C 0.1660(2) 0.85876(19) 1.29814(14) 0.0754(5) Uani 1 d
H6 H 0.1163 0.8828 1.3539 0.091 Uiso 1 calc
C5 C 0.2450(2) 0.93989(18) 1.24463(13) 0.0688(5) Uani 1 d
H5 H 0.2505 1.0189 1.2652 0.083 Uiso 1 calc
C4 C 0.31673(19) 0.90483(15) 1.16006(12) 0.0600(4) Uani 1 d
C3 C 0.45228(18) 0.95789(14) 1.02557(11) 0.0561(4) Uani 1 d
C2 C 0.41397(19) 0.84215(14) 0.97412(12) 0.0578(4) Uani 1 d
H2 H 0.5008 0.8177 0.9362 0.069 Uiso 1 calc
C10 C 0.2673(2) 0.79322(17) 0.81959(12) 0.0684(5) Uani 1 d
H10A H 0.2306 0.7154 0.838 0.082 Uiso 1 calc
H10B H 0.3668 0.7837 0.7923 0.082 Uiso 1 calc
C11 C 0.1545(2) 0.84919(18) 0.74310(13) 0.0729(5) Uani 1 d
H11A H 0.0632 0.8754 0.7743 0.088 Uiso 1 calc
H11B H 0.2009 0.9175 0.7129 0.088 Uiso 1 calc
C12 C 0.0117(3) 0.8028(3) 0.58955(15) 0.1012(8) Uani 1 d
H12A H 0.0603 0.8649 0.5527 0.121 Uiso 1 calc
H12B H -0.0806 0.8353 0.6156 0.121 Uiso 1 calc
C13 C -0.0300(4) 0.7014(4) 0.52193(19) 0.1328(12) Uani 1 d
H13A H 0.0625 0.6649 0.5016 0.199 Uiso 1 calc
H13B H -0.0915 0.7294 0.4636 0.199 Uiso 1 calc
H13C H -0.088 0.6442 0.5567 0.199 Uiso 1 calc
N1 N 0.38725(17) 0.75354(12) 1.04690(10) 0.0610(4) Uani 1 d
N2 N 0.40235(16) 0.98832(12) 1.11059(10) 0.0593(4) Uani 1 d
O1 O 0.28217(13) 0.86801(10) 0.90501(8) 0.0615(3) Uani 1 d
O2 O 0.11481(17) 0.76225(14) 0.66964(9) 0.0846(5) Uani 1 d

loop_
_atom_site_aniso_label
_atom_site_aniso_U_11
_atom_site_aniso_U_22
_atom_site_aniso_U_33
_atom_site_aniso_U_23
_atom_site_aniso_U_13
_atom_site_aniso_U_12
C1 0.0670(11) 0.0496(10) 0.0896(12) -0.0020(8) 0.0023(9) 0.0002(8)
C9 0.0550(9) 0.0567(10) 0.0690(9) 0.0035(7) 0.0007(7) -0.0004(7)
C8 0.0637(10) 0.0615(11) 0.0766(10) 0.0090(8) -0.0003(8) -0.0056(8)
C7 0.0682(12) 0.0792(14) 0.0776(11) 0.0131(10) 0.0049(9) -0.0087(9)
C6 0.0726(12) 0.0839(14) 0.0709(10) 0.0041(10) 0.0124(8) 0.0008(10)
C5 0.0708(11) 0.0661(11) 0.0699(9) 0.0020(8) 0.0088(8) 0.0070(9)
C4 0.0561(9) 0.0578(10) 0.0660(9) 0.0037(7) 0.0035(7) 0.0005(7)
C3 0.0542(8) 0.0481(9) 0.0657(9) -0.0016(7) 0.0027(7) 0.0018(6)
C2 0.0538(9) 0.0513(9) 0.0684(9) -0.0011(7) 0.0048(7) 0.0006(7)
C10 0.0720(11) 0.0667(11) 0.0663(9) -0.0094(8) 0.0044(8) -0.0011(9)
C11 0.0767(12) 0.0739(12) 0.0679(10) -0.0034(9) 0.0037(8) -0.0058(9)
C12 0.0846(16) 0.151(2) 0.0662(11) -0.0006(13) -0.0037(10) -0.0096(15)
C13 0.110(2) 0.206(4) 0.0814(14) -0.0359(18) -0.0014(13) -0.036(2)
N1 0.0629(8) 0.0471(7) 0.0731(8) -0.0008(6) 0.0066(6) 0.0002(6)
N2 0.0584(8) 0.0520(8) 0.0675(8) 0.0011(6) 0.0041(6) 0.0019(6)
O1 0.0584(7) 0.0588(7) 0.0669(7) -0.0070(5) 0.0025(5) 0.0022(5)
O2 0.0848(10) 0.0982(11) 0.0695(7) -0.0123(7) -0.0018(6) -0.0065(8)

loop_
_atom_type_symbol
_atom_type_description
_atom_type_scat_dispersion_real
_atom_type_scat_dispersion_imag
_atom_type_scat_source
C C 0.0033 0.0016 'International Tables Vol C Tables 4.2.6.8 and 6.1.1.4'
H H 0 0 'International Tables Vol C Tables 4.2.6.8 and 6.1.1.4'
N N 0.0061 0.0033 'International Tables Vol C Tables 4.2.6.8 and 6.1.1.4'
O O 0.0106 0.006 'International Tables Vol C Tables 4.2.6.8 and 6.1.1.4'

loop_
_geom_angle_atom_site_label_1
_geom_angle_atom_site_label_2
_geom_angle_atom_site_label_3
_geom_angle
_geom_angle_site_symmetry_1
_geom_angle_site_symmetry_3
N1 C9 C8 123.47(16) . .
N1 C9 C4 117.98(15) . .
C8 C9 C4 118.48(16) . .
C7 C8 C9 120.05(18) . .
C8 C7 C6 121.50(19) . .
C5 C6 C7 119.33(18) . .
C6 C5 C4 120.55(19) . .
C5 C4 N2 118.92(16) . .
C5 C4 C9 120.05(16) . .
N2 C4 C9 120.90(15) . .
N2 C3 C3 118.72(18) . 3_677
N2 C3 C2 123.71(15) . .
C3 C3 C2 117.54(17) 3_677 .
N1 C2 O1 114.42(13) . .
N1 C2 C3 109.80(13) . .
O1 C2 C3 104.66(13) . .
O1 C10 C11 108.14(15) . .
O2 C11 C10 106.99(16) . .
O2 C12 C13 108.7(2) . .
C9 N1 C2 118.83(14) . .
C9 N1 C1 121.09(14) . .
C2 N1 C1 119.52(13) . .
C3 N2 C4 117.76(14) . .
C10 O1 C2 114.31(13) . .
C11 O2 C12 113.99(18) . .

loop_
_geom_bond_atom_site_label_1
_geom_bond_atom_site_label_2
_geom_bond_distance
_geom_bond_site_symmetry_2
C1 N1 1.452(2) .
C9 N1 1.373(2) .
C9 C8 1.400(2) .
C9 C4 1.413(2) .
C8 C7 1.370(3) .
C7 C6 1.386(3) .
C6 C5 1.376(3) .
C5 C4 1.389(2) .
C4 N2 1.396(2) .
C3 N2 1.293(2) .
C3 C3 1.463(3) 3_677
C3 C2 1.497(2) .
C2 N1 1.424(2) .
C2 O1 1.439(2) .
C10 O1 1.4140(19) .
C10 C11 1.494(3) .
C11 O2 1.408(2) .
C12 O2 1.412(3) .
C12 C13 1.481(4) .

loop_
_geom_torsion_atom_site_label_1
_geom_torsion_atom_site_label_2
_geom_torsion_atom_site_label_3
_geom_torsion_atom_site_label_4
_geom_torsion
_geom_torsion_site_symmetry_1
N1 C9 C8 C7 179.20(16) .
C4 C9 C8 C7 2.2(3) .
C9 C8 C7 C6 -1.8(3) .
C8 C7 C6 C5 0.0(3) .
C7 C6 C5 C4 1.3(3) .
C6 C5 C4 N2 -176.83(16) .
C6 C5 C4 C9 -0.9(3) .
N1 C9 C4 C5 -178.06(15) .
C8 C9 C4 C5 -0.9(2) .
N1 C9 C4 N2 -2.2(2) .
C8 C9 C4 N2 174.99(15) .
N2 C3 C2 N1 -28.8(2) .
C3 C3 C2 N1 153.19(17) 3_677
N2 C3 C2 O1 94.46(17) .
C3 C3 C2 O1 -83.5(2) 3_677
O1 C10 C11 O2 -166.81(14) .
C8 C9 N1 C2 157.90(16) .
C4 C9 N1 C2 -25.1(2) .
C8 C9 N1 C1 -13.5(3) .
C4 C9 N1 C1 163.56(15) .
O1 C2 N1 C9 -79.18(18) .
C3 C2 N1 C9 38.1(2) .
O1 C2 N1 C1 92.33(18) .
C3 C2 N1 C1 -150.34(15) .
C3 C3 N2 C4 -177.47(17) 3_677
C2 C3 N2 C4 4.5(2) .
C5 C4 N2 C3 -171.83(15) .
C9 C4 N2 C3 12.3(2) .
C11 C10 O1 C2 -165.02(15) .
N1 C2 O1 C10 -86.79(17) .
C3 C2 O1 C10 152.98(13) .
C10 C11 O2 C12 -178.10(17) .
C13 C12 O2 C11 -175.76(19) .
